data_7005607
loop_
_publ_author_name
'Be\,sli, Serap'
'Coles, Simon J.'
'Davies, David B.'
'Hursthouse, Michael B.'
'Kili\,c, Adem'
'Shaw, Robert A.'

_publ_section_title
;
 A spiro to ansa rearrangement in cyclotriphosphazene derivatives.
;
_journal_issue 26
_journal_name_full 'Dalton transactions (Cambridge, England : 2003)'
_journal_page_first 2792
_journal_page_last 2801
_journal_paper_doi 10.1039/b703541a
_journal_year 2007
_chemical_formula_sum 'C3 H7 Cl3 N3 O3 P3'
_chemical_formula_weight 332.38
_chemical_name_systematic
;
?
;
_space_group_IT_number 15
_symmetry_cell_setting monoclinic
_symmetry_space_group_name_Hall '-C 2yc'
_symmetry_space_group_name_H-M 'C 1 2/c 1'
_atom_sites_solution_hydrogens geom
_atom_sites_solution_primary direct
_atom_sites_solution_secondary difmap
_audit_creation_method SHELXL-97
_cell_angle_alpha 90.00
_cell_angle_beta 92.246(3)
_cell_angle_gamma 90.00
_cell_formula_units_Z 8
_cell_length_a 15.8813(10)
_cell_length_b 5.9401(4)
_cell_length_c 24.6234(14)
_cell_measurement_reflns_used 1909
_cell_measurement_temperature 120(2)
_cell_measurement_theta_max 27.48
_cell_measurement_theta_min 2.91
_cell_volume 2321.1(3)
_computing_cell_refinement 'DENZO, COLLECT'
_computing_data_reduction 'DENZO, COLLECT'
_computing_molecular_graphics 'PLATON (Spek, 1990)'
_computing_structure_refinement 'SHELXL-97 (Sheldrick, 1997)'
_computing_structure_solution 'SHELXS-97 (Sheldrick, 1997)'
_diffrn_ambient_temperature 120(2)
_diffrn_detector_area_resol_mean 9.091
_diffrn_measured_fraction_theta_full 0.988
_diffrn_measured_fraction_theta_max 0.988
_diffrn_measurement_device_type 'Bruker-Nonius KappaCCD Area Detector'
_diffrn_measurement_method '\f and \w scans'
_diffrn_radiation_monochromator '10cm confocal mirrors'
_diffrn_radiation_source 'Bruker-Nonius FR591 rotating anode'
_diffrn_radiation_type MoK\a
_diffrn_radiation_wavelength 0.71073
_diffrn_reflns_av_R_equivalents 0.0596
_diffrn_reflns_av_sigmaI/netI 0.0530
_diffrn_reflns_limit_h_max 20
_diffrn_reflns_limit_h_min -20
_diffrn_reflns_limit_k_max 7
_diffrn_reflns_limit_k_min -7
_diffrn_reflns_limit_l_max 31
_diffrn_reflns_limit_l_min -31
_diffrn_reflns_number 12237
_diffrn_reflns_theta_full 27.49
_diffrn_reflns_theta_max 27.49
_diffrn_reflns_theta_min 3.11
_diffrn_standards_decay_% 0
_diffrn_standards_number 0
_exptl_absorpt_coefficient_mu 1.192
_exptl_absorpt_correction_T_max 0.9765
_exptl_absorpt_correction_T_min 0.7964
_exptl_absorpt_correction_type multi-scan
_exptl_absorpt_process_details 'SADABS V2.10 (Sheldrick, G.M., 2003)'
_exptl_crystal_colour colourless
_exptl_crystal_density_diffrn 1.902
_exptl_crystal_density_method 'not measured'
_exptl_crystal_description slab
_exptl_crystal_F_000 1328
_exptl_crystal_size_max 0.20
_exptl_crystal_size_mid 0.20
_exptl_crystal_size_min 0.02
_refine_diff_density_max 0.788
_refine_diff_density_min -0.866
_refine_diff_density_rms 0.168
_refine_ls_extinction_method none
_refine_ls_goodness_of_fit_ref 1.120
_refine_ls_hydrogen_treatment constr
_refine_ls_matrix_type full
_refine_ls_number_parameters 137
_refine_ls_number_reflns 2630
_refine_ls_number_restraints 0
_refine_ls_restrained_S_all 1.120
_refine_ls_R_factor_all 0.0752
_refine_ls_R_factor_gt 0.0641
_refine_ls_shift/su_max 0.001
_refine_ls_shift/su_mean 0.000
_refine_ls_structure_factor_coef Fsqd
_refine_ls_weighting_details 'calc w=1/[\s^2^(Fo^2^)+(0.0962P)^2^+14.7173P] where P=(Fo^2^+2Fc^2^)/3'
_refine_ls_weighting_scheme calc
_refine_ls_wR_factor_gt 0.1740
_refine_ls_wR_factor_ref 0.1834
_reflns_number_gt 2276
_reflns_number_total 2630
_reflns_threshold_expression >2sigma(I)
_cod_data_source_file b703541a.txt
_cod_data_source_block 7c
_cod_depositor_comments
;
The following automatic conversions were performed:
'_symmetry_cell_setting' value 'Monoclinic' changed to 'monoclinic'
according to '/home/saulius/struct/CIF-dictionaries/cif_core.dic'
dictionary named 'cif_core.dic' version 2.4.1 from 2010-06-29.

Automatic conversion script
Id: cif_fix_enum 1527 2010-12-29 10:47:43Z saulius 
;
_cod_original_sg_symbol_H-M C2/c
_cod_database_code 7005607

loop_
_symmetry_equiv_pos_as_xyz
'x, y, z'
'-x, y, -z+1/2'
'x+1/2, y+1/2, z'
'-x+1/2, y+1/2, -z+1/2'
'-x, -y, -z'
'x, -y, z-1/2'
'-x+1/2, -y+1/2, -z'
'x+1/2, -y+1/2, z-1/2'

loop_
_atom_site_label
_atom_site_type_symbol
_atom_site_fract_x
_atom_site_fract_y
_atom_site_fract_z
_atom_site_U_iso_or_equiv
_atom_site_adp_type
_atom_site_occupancy
_atom_site_symmetry_multiplicity
_atom_site_calc_flag
_atom_site_refinement_flags
_atom_site_disorder_assembly
_atom_site_disorder_group
C1 C 0.8875(3) 0.3315(9) 0.2665(2) 0.0286(11) Uani 1 1 d . . .
H1A H 0.8663 0.1989 0.2459 0.034 Uiso 1 1 calc R . .
H1B H 0.9109 0.4382 0.2402 0.034 Uiso 1 1 calc R . .
C2 C 0.8138(3) 0.4439(9) 0.2934(2) 0.0303(11) Uani 1 1 d . . .
H2A H 0.8360 0.5301 0.3252 0.036 Uiso 1 1 calc R . .
H2B H 0.7878 0.5531 0.2674 0.036 Uiso 1 1 calc R . .
C3 C 0.6777(4) -0.1813(11) 0.4018(2) 0.0370(13) Uani 1 1 d . . .
H3A H 0.7063 -0.3224 0.3932 0.056 Uiso 1 1 calc R . .
H3B H 0.6173 -0.2099 0.4051 0.056 Uiso 1 1 calc R . .
H3C H 0.7013 -0.1211 0.4361 0.056 Uiso 1 1 calc R . .
N1 N 0.9613(3) 0.1686(7) 0.40693(16) 0.0257(9) Uani 1 1 d . . .
N2 N 0.8488(3) -0.0365(6) 0.33731(15) 0.0212(8) Uani 1 1 d . . .
N3 N 0.7931(3) 0.2423(7) 0.41422(16) 0.0231(8) Uani 1 1 d . . .
O1 O 0.9556(2) 0.2585(6) 0.30444(14) 0.0306(8) Uani 1 1 d . . .
O2 O 0.7477(2) 0.2924(6) 0.31150(13) 0.0258(7) Uani 1 1 d . . .
O3 O 0.6898(2) -0.0181(6) 0.35822(14) 0.0297(8) Uani 1 1 d . . .
P1 P 0.88469(8) 0.2648(2) 0.43941(5) 0.0204(3) Uani 1 1 d . . .
P2 P 0.93925(8) 0.0706(2) 0.34785(5) 0.0217(3) Uani 1 1 d . . .
P3 P 0.77354(8) 0.1163(2) 0.35755(5) 0.0213(3) Uani 1 1 d . . .
Cl1 Cl 0.90598(9) 0.5915(2) 0.45540(5) 0.0304(3) Uani 1 1 d . . .
Cl2 Cl 0.89057(8) 0.1355(2) 0.51422(5) 0.0282(3) Uani 1 1 d . . .
Cl3 Cl 1.02736(9) -0.1580(2) 0.33369(6) 0.0361(4) Uani 1 1 d . . .

loop_
_atom_site_aniso_label
_atom_site_aniso_U_11
_atom_site_aniso_U_22
_atom_site_aniso_U_33
_atom_site_aniso_U_23
_atom_site_aniso_U_13
_atom_site_aniso_U_12
C1 0.031(3) 0.034(3) 0.021(2) 0.003(2) -0.0024(19) 0.000(2)
C2 0.038(3) 0.021(2) 0.032(3) 0.004(2) 0.003(2) 0.000(2)
C3 0.035(3) 0.035(3) 0.041(3) -0.002(2) 0.010(2) -0.010(2)
N1 0.024(2) 0.029(2) 0.024(2) -0.0041(17) -0.0022(16) -0.0012(17)
N2 0.030(2) 0.0141(18) 0.0199(18) -0.0025(15) 0.0004(15) 0.0009(16)
N3 0.023(2) 0.027(2) 0.0186(18) -0.0053(16) 0.0012(15) -0.0002(16)
O1 0.0318(19) 0.034(2) 0.0263(18) 0.0088(15) -0.0008(14) -0.0052(16)
O2 0.0265(17) 0.0272(18) 0.0234(17) -0.0008(14) -0.0037(13) 0.0009(14)
O3 0.0243(17) 0.034(2) 0.0306(18) 0.0009(16) -0.0026(14) -0.0077(15)
P1 0.0241(6) 0.0199(6) 0.0171(6) -0.0002(4) 0.0004(4) -0.0012(5)
P2 0.0240(6) 0.0227(6) 0.0185(6) -0.0002(5) 0.0032(4) 0.0026(5)
P3 0.0237(6) 0.0212(6) 0.0191(6) -0.0017(4) -0.0003(4) -0.0015(5)
Cl1 0.0416(7) 0.0200(6) 0.0292(6) -0.0007(5) -0.0050(5) -0.0033(5)
Cl2 0.0395(7) 0.0272(6) 0.0179(5) 0.0035(4) 0.0012(4) -0.0005(5)
Cl3 0.0340(7) 0.0371(8) 0.0375(7) -0.0046(6) 0.0056(5) 0.0121(6)

loop_
_atom_type_symbol
_atom_type_description
_atom_type_scat_dispersion_real
_atom_type_scat_dispersion_imag
_atom_type_scat_source
C C 0.0033 0.0016 'International Tables Vol C Tables 4.2.6.8 and 6.1.1.4'
H H 0.0000 0.0000 'International Tables Vol C Tables 4.2.6.8 and 6.1.1.4'
N N 0.0061 0.0033 'International Tables Vol C Tables 4.2.6.8 and 6.1.1.4'
O O 0.0106 0.0060 'International Tables Vol C Tables 4.2.6.8 and 6.1.1.4'
P P 0.1023 0.0942 'International Tables Vol C Tables 4.2.6.8 and 6.1.1.4'
Cl Cl 0.1484 0.1585 'International Tables Vol C Tables 4.2.6.8 and 6.1.1.4'

loop_
_geom_angle_atom_site_label_1
_geom_angle_atom_site_label_2
_geom_angle_atom_site_label_3
_geom_angle
_geom_angle_site_symmetry_1
_geom_angle_site_symmetry_3
_geom_angle_publ_flag
O1 C1 C2 114.5(4) . . ?
O2 C2 C1 115.8(4) . . ?
P1 N1 P2 116.4(2) . . ?
P2 N2 P3 114.0(2) . . ?
P1 N3 P3 122.0(3) . . ?
C1 O1 P2 120.3(3) . . ?
C2 O2 P3 117.0(3) . . ?
C3 O3 P3 119.1(3) . . ?
N3 P1 N1 119.3(2) . . ?
N3 P1 Cl2 110.02(17) . . ?
N1 P1 Cl2 108.51(17) . . ?
N3 P1 Cl1 107.89(17) . . ?
N1 P1 Cl1 108.66(17) . . ?
Cl2 P1 Cl1 100.94(7) . . ?
O1 P2 N2 110.3(2) . . ?
O1 P2 N1 108.9(2) . . ?
N2 P2 N1 117.5(2) . . ?
O1 P2 Cl3 103.23(16) . . ?
N2 P2 Cl3 109.69(16) . . ?
N1 P2 Cl3 106.15(17) . . ?
O1 P2 P3 100.28(15) . . ?
N2 P2 P3 33.16(14) . . ?
N1 P2 P3 93.66(16) . . ?
Cl3 P2 P3 142.05(8) . . ?
O3 P3 O2 98.59(19) . . ?
O3 P3 N2 111.3(2) . . ?
O2 P3 N2 109.1(2) . . ?
O3 P3 N3 111.6(2) . . ?
O2 P3 N3 110.5(2) . . ?
N2 P3 N3 114.5(2) . . ?
O3 P3 P2 142.95(16) . . ?
O2 P3 P2 103.40(14) . . ?
N2 P3 P2 32.87(14) . . ?
N3 P3 P2 88.11(15) . . ?

loop_
_geom_bond_atom_site_label_1
_geom_bond_atom_site_label_2
_geom_bond_distance
_geom_bond_site_symmetry_2
_geom_bond_publ_flag
C1 O1 1.466(6) . ?
C1 C2 1.521(7) . ?
C2 O2 1.465(6) . ?
C3 O3 1.464(7) . ?
N1 P1 1.589(4) . ?
N1 P2 1.593(4) . ?
N2 P2 1.583(4) . ?
N2 P3 1.596(4) . ?
N3 P1 1.564(4) . ?
N3 P3 1.603(4) . ?
O1 P2 1.574(4) . ?
O2 P3 1.585(4) . ?
O3 P3 1.552(4) . ?
P1 Cl2 1.9947(16) . ?
P1 Cl1 2.0065(17) . ?
P2 Cl3 1.9902(18) . ?
P2 P3 2.6657(17) . ?
